data_4003033
loop_
_publ_author_name
'Chen, Cheng-Xia'
'Wei, Zhang-Wen'
'Cao, Chen-Chen'
'Yin, Shao-Yun'
'Qiu, Qian-Feng'
'Zhu, Neng-Xiu'
'Xiong, Yang-Yang'
'Jiang, Ji-Jun'
'Pan, Mei'
'Su, Cheng-Yong'

_publ_section_title
;
 All Roads Lead to Rome: Tuning the Luminescence of a Breathing Catenated
 Zr-MOF by Programmable Multiplexing Pathways
;
_journal_issue 15
_journal_name_full 'Chemistry of Materials'
_journal_page_first 5550
_journal_paper_doi 10.1021/acs.chemmater.9b01258
_journal_volume 31
_journal_year 2019
_chemical_formula_moiety 'C108 H64 O32 Zr6 [+ solvent]'
_chemical_formula_sum 'C108 H64 O32 Zr6'
_chemical_formula_weight 2420.91
_chemical_name_common LIFM-114-Water
_space_group_crystal_system orthorhombic
_space_group_IT_number 69
_space_group_name_Hall '-F 2 2'
_space_group_name_H-M_alt 'F m m m'
_symmetry_space_group_name_Hall '-F 2 2'
_symmetry_space_group_name_H-M 'F m m m'
_atom_sites_solution_hydrogens geom
_audit_creation_date 2017-12-05
_audit_creation_method
;
Olex2 1.2
(compiled 2017.08.10 svn.r3458 for OlexSys, GUI svn.r5381)
;
_cell_angle_alpha 90
_cell_angle_beta 90
_cell_angle_gamma 90
_cell_formula_units_Z 4
_cell_length_a 16.1063(7)
_cell_length_b 28.5501(8)
_cell_length_c 40.9518(9)
_cell_measurement_reflns_used 7903
_cell_measurement_temperature 150(2)
_cell_measurement_theta_max 65.0110
_cell_measurement_theta_min 5.3060
_cell_volume 18831.1(11)
_computing_cell_refinement 'CrysAlisPro 1.171.38.43 (Rigaku OD, 2015)'
_computing_data_collection 'CrysAlisPro 1.171.38.43 (Rigaku OD, 2015)'
_computing_data_reduction 'CrysAlisPro 1.171.38.43 (Rigaku OD, 2015)'
_computing_molecular_graphics 'Olex2 (Dolomanov et al., 2009)'
_computing_publication_material 'Olex2 (Dolomanov et al., 2009)'
_computing_structure_refinement 'ShelXL (Sheldrick, 2015)'
_diffrn_ambient_environment N~2~
_diffrn_ambient_temperature 150(2)
_diffrn_detector 'CCD plate'
_diffrn_detector_area_resol_mean 10.6525
_diffrn_detector_type Atlas
_diffrn_measured_fraction_theta_full 0.977
_diffrn_measured_fraction_theta_max 0.977
_diffrn_measurement_details
;
List of Runs (angles in degrees, time in seconds):

  # Type    Start    End  Width  t~exp~   \w     \q     \k     \f   Frames
--------------------------------------------------------------------------
  1  \w    -74.00  31.00   1.00   80.00    --  -41.14  77.00 -60.00  105
  2  \w    -57.00 -21.00   1.00   80.00    --  -41.14 -38.00 120.00   36
  3  \w    109.00 154.00   1.00   90.00    --   89.96 125.00-150.00   45
  4  \w    128.00 162.00   1.00   90.00    --   89.96 125.00 -90.00   34
  5  \w      9.00  96.00   1.00   90.00    --   89.96 -95.00  30.00   87
  6  \w     67.00 131.00   1.00   90.00    --   89.96  61.00  60.00   64
;
_diffrn_measurement_device 'four-circle diffractometer'
_diffrn_measurement_device_type 'SuperNova, Dual, Cu at zero, Atlas'
_diffrn_measurement_method '\w scans'
_diffrn_orient_matrix_type 'CrysAlisPro convention (1999,Acta A55,543-557)'
_diffrn_orient_matrix_UB_11 0.0328200000
_diffrn_orient_matrix_UB_12 0.0232260000
_diffrn_orient_matrix_UB_13 0.0221731000
_diffrn_orient_matrix_UB_21 -0.0056620000
_diffrn_orient_matrix_UB_22 -0.0116333000
_diffrn_orient_matrix_UB_23 0.0923518000
_diffrn_orient_matrix_UB_31 0.0175041000
_diffrn_orient_matrix_UB_32 -0.0472668000
_diffrn_orient_matrix_UB_33 -0.0117398000
_diffrn_radiation_monochromator mirror
_diffrn_radiation_probe x-ray
_diffrn_radiation_type CuK\a
_diffrn_radiation_wavelength 1.54184
_diffrn_reflns_av_R_equivalents 0.0308
_diffrn_reflns_av_unetI/netI 0.0320
_diffrn_reflns_Laue_measured_fraction_full 0.977
_diffrn_reflns_Laue_measured_fraction_max 0.977
_diffrn_reflns_limit_h_max 18
_diffrn_reflns_limit_h_min -18
_diffrn_reflns_limit_k_max 23
_diffrn_reflns_limit_k_min -33
_diffrn_reflns_limit_l_max 43
_diffrn_reflns_limit_l_min -47
_diffrn_reflns_number 10624
_diffrn_reflns_point_group_measured_fraction_full 0.977
_diffrn_reflns_point_group_measured_fraction_max 0.977
_diffrn_reflns_theta_full 65.225
_diffrn_reflns_theta_max 65.225
_diffrn_reflns_theta_min 3.330
_diffrn_source 'micro-focus sealed X-ray tube'
_diffrn_source_type 'SuperNova (Cu) X-ray Source'
_exptl_absorpt_coefficient_mu 3.001
_exptl_absorpt_correction_T_max 1.00000
_exptl_absorpt_correction_T_min 0.27398
_exptl_absorpt_correction_type multi-scan
_exptl_absorpt_process_details
;
CrysAlisPro 1.171.38.43 (Rigaku Oxford Diffraction, 2015)
Empirical absorption correction using spherical harmonics,
 implemented in SCALE3 ABSPACK scaling algorithm.
;
_exptl_crystal_colour colourless
_exptl_crystal_colour_primary colourless
_exptl_crystal_density_diffrn 0.854
_exptl_crystal_description Rod
_exptl_crystal_F_000 4832
_exptl_crystal_size_max 0.3
_exptl_crystal_size_mid 0.1
_exptl_crystal_size_min 0.1
_platon_squeeze_details
;
TITL exp_2228_a.res in Pbca New: Cmca New: Fmmm
CELL   16.1063   28.5501   40.9518     90.00     90.00     90.00
SPGR Fmmm
# Solvent Accessible Volume =     10739
# Electrons Found in S.A.V. =      3376
# Note: Atoms in Void as Cxxx and Qxxx all others
C101 0.143 0.422 0.048 !       2.04 eA-3
C102 0.830 0.503 0.164 !       1.87 eA-3
C103 0.300 0.497 0.195 !       1.87 eA-3
C104 0.142 0.078 0.231 !       1.56 eA-3
C105 1.000 0.176 0.143 !       1.54 eA-3
C106 0.186 0.077 0.233 !       1.54 eA-3
C107 0.214 0.061 0.244 !       1.51 eA-3
C108 0.775 0.499 0.070 !       1.46 eA-3
C109 1.000 0.031 0.155 !       1.41 eA-3
C110 0.971 0.008 0.165 !       1.35 eA-3
Q111 0.057 0.148-0.003 !       1.35 eA-3
C112 0.500 0.404 0.194 !       1.34 eA-3
C113 0.300 0.237 0.049 !       1.32 eA-3
Q114 0.062 0.424 0.189 !       1.32 eA-3
C115 0.515 0.203 0.005 !       1.28 eA-3
C116 0.500 0.192 0.095 !       1.27 eA-3
C117 1.000 0.176 0.054 !       1.23 eA-3
C118 0.500 0.039-0.002 !       1.23 eA-3
C119 1.000 0.154 0.068 !       1.22 eA-3
C120 0.985 0.383 0.133 !       1.17 eA-3
Q121 0.743 0.031 0.001 !       1.15 eA-3
C122 0.500 0.042 0.023 !       1.14 eA-3
Q123 0.575 0.298 0.038 !       1.11 eA-3
C124 0.819 0.505 0.141 !       1.09 eA-3
Q125 0.774 0.358 0.155 !       1.08 eA-3
C126 0.590 0.154 0.047 !       1.07 eA-3
C127 0.611 0.178 0.054 !       1.05 eA-3
C128 1.000 0.066 0.185 !       1.01 eA-3
C129 0.749 0.187-0.003 !       1.00 eA-3
C130 0.122 0.307 0.046 !       0.99 eA-3
C131 0.470 0.056 0.227 !       0.98 eA-3
C132 0.127 0.457 0.110 !       0.98 eA-3
C133 0.373 0.543 0.390 !       0.98 eA-3
C134 0.112 0.060 0.615 !       0.95 eA-3
C135 0.719 0.164 0.003 !       0.94 eA-3
C136 0.533 0.291 0.104 !       0.92 eA-3
C137 0.035 0.422 0.156 !       0.90 eA-3
C138 1.000 0.377 0.106 !       0.89 eA-3
C139 0.856 0.257 0.066 !       0.87 eA-3
C140 0.782 0.496 0.195 !       0.87 eA-3
C141 0.454 0.045 0.246 !       0.86 eA-3
Q142 0.324 0.123 0.125 !       0.85 eA-3
Q143 0.173 0.337 0.204 !       0.84 eA-3
Q144 0.500 0.311 0.028 !       0.83 eA-3
C145 1.000 0.133 0.172 !       0.81 eA-3
C146 0.051 0.424 0.132 !       0.81 eA-3
Q147 0.812 0.203-0.002 !       0.81 eA-3
Q148 0.282 0.100 0.103 !       0.80 eA-3
C149 1.000 0.498 0.102 !       0.80 eA-3
Q150 0.500 0.499 0.047 !       0.80 eA-3
C151 0.868 0.480 0.102 !       0.79 eA-3
C152 0.112 0.282 0.063 !       0.79 eA-3
Q153 0.659 0.302 0.056 !       0.78 eA-3
C154 0.809 0.499 0.094 !       0.78 eA-3
Q155 0.123 0.049 0.007 !       0.77 eA-3
C156 0.500 0.275 0.102 !       0.77 eA-3
C157 0.500 0.161 0.100 !       0.77 eA-3
C158 0.465 0.023 0.110 !       0.76 eA-3
C159 0.500 0.234-0.004 !       0.76 eA-3
C160 0.808 0.341 0.033 !       0.76 eA-3
Q161 1.000 0.044 0.039 !       0.76 eA-3
C162 0.433 0.028 0.219 !       0.75 eA-3
C163 0.567 0.059 0.100 !       0.75 eA-3
Q164 0.801 0.468 0.031 !       0.73 eA-3
Q165 0.362 0.505 0.031 !       0.73 eA-3
C166 0.500 0.046 0.209 !       0.73 eA-3
Q167 0.778 0.086 0.000 !       0.73 eA-3
C168 0.938 0.499 0.211 !       0.72 eA-3
C169 0.809 0.457 0.062 !       0.72 eA-3
C170 1.000 0.502 0.203 !       0.71 eA-3
Q171 0.580 0.429 0.009 !       0.70 eA-3
C172 0.974 0.502 0.078 !       0.70 eA-3
C173 0.846 0.482 0.116 !       0.69 eA-3
C174 0.371 0.017 0.133 !       0.69 eA-3
C175 0.796 0.469 0.102 !       0.68 eA-3
C176 0.044 0.056 0.196 !       0.68 eA-3
C177 0.500 0.286 0.056 !       0.67 eA-3
C178 0.500 0.414 0.165 !       0.66 eA-3
Q179 0.924 0.277 0.118 !       0.66 eA-3
C180 0.776 0.501 0.109 !       0.65 eA-3
Q181 0.500 0.421 0.034 !       0.63 eA-3
C182 0.464 0.017 0.229 !       0.62 eA-3
Q183 0.401 0.500 0.055 !       0.62 eA-3
C184 0.500 0.044 0.069 !       0.62 eA-3
Q185 0.654 0.299 0.022 !       0.62 eA-3
C186 0.682 0.148 0.001 !       0.61 eA-3
Q187 0.857 0.125-0.001 !       0.61 eA-3
Q188 0.124 0.188-0.001 !       0.61 eA-3
C189 1.000 0.503 0.125 !       0.61 eA-3
C190 0.342 0.125 0.046 !       0.60 eA-3
C191 0.869 0.495 0.055 !       0.60 eA-3
C192 1.000 0.428 0.048 !       0.60 eA-3
C193 0.935 0.500 0.125 !       0.59 eA-3
C194 0.831 0.502 0.211 !       0.59 eA-3
Q195 0.616 0.297 0.008 !       0.59 eA-3
C196 0.451 0.501 0.203 !       0.58 eA-3
Q197 1.000 0.078-0.001 !       0.58 eA-3
Q198 0.215 0.156-0.001 !       0.57 eA-3
C199 0.500 0.007 0.063 !       0.57 eA-3
;
_refine_diff_density_max 0.929
_refine_diff_density_min -2.031
_refine_diff_density_rms 0.114
_refine_ls_extinction_method none
_refine_ls_goodness_of_fit_ref 1.042
_refine_ls_hydrogen_treatment constr
_refine_ls_matrix_type full
_refine_ls_number_parameters 187
_refine_ls_number_reflns 4244
_refine_ls_number_restraints 284
_refine_ls_restrained_S_all 1.109
_refine_ls_R_factor_all 0.0772
_refine_ls_R_factor_gt 0.0730
_refine_ls_shift/su_max 0.000
_refine_ls_shift/su_mean 0.000
_refine_ls_structure_factor_coef Fsqd
_refine_ls_weighting_details 'w=1/[\s^2^(Fo^2^)+(0.1076P)^2^+317.9772P] where P=(Fo^2^+2Fc^2^)/3'
_refine_ls_weighting_scheme calc
_refine_ls_wR_factor_gt 0.1992
_refine_ls_wR_factor_ref 0.2035
_reflns_Friedel_coverage 0.000
_reflns_number_gt 3845
_reflns_number_total 4244
_reflns_threshold_expression 'I > 2\s(I)'
_cod_data_source_file LIFM-114-Water-solved.cif
_cod_data_source_block LIFM-114-Water
_cod_database_code 4003033
_shelx_shelxl_version_number 2014/7
_shelx_space_group_comment
;
The symmetry employed for this shelxl refinement is uniquely defined
by the following loop, which should always be used as a source of
symmetry information in preference to the above space-group names.
They are only intended as comments.
;
_shelx_estimated_absorpt_t_max 0.753
_shelx_estimated_absorpt_t_min 0.466
_reflns_odcompleteness_completeness 99.80
_reflns_odcompleteness_iscentric 1
_reflns_odcompleteness_theta 61.08
_olex2_refinement_description
;
1. Fixed Uiso
 At 1.2 times of:
  All C(H) groups
2. Restrained distances
 C8-C9A = C9A-C10A = C10A-C11 = C11-C12A = C12A-C13A = C13A-C8
 1.39 with sigma of 0.01
 C8-C10A = C9A-C11 = C10A-C12A = C11-C13A = C12A-C8 = C13A-C9A
 2.4 with sigma of 0.01
 C9A-C12A = C10A-C13A
 2.8 with sigma of 0.01
3. Restrained planarity
 C8, C9A, C10A, C11, C12A, C13A
 with sigma of 0.01
4. Rigid bond restraints
 C2, C3, C4, C5, C6, C7
 with sigma for 1-2 distances of 0.01 and sigma for 1-3 distances of 0.01
 C8, C9, C10, C11, C12, C13, C9A, C10A, C12A, C13A
 with sigma for 1-2 distances of 0.01 and sigma for 1-3 distances of 0.01
 O1, O2, C1
 with sigma for 1-2 distances of 0.01 and sigma for 1-3 distances of 0.01
 Zr2, O3, O4, O2
 with sigma for 1-2 distances of 0.005 and sigma for 1-3 distances of 0.005
5. Uiso/Uaniso restraints and constraints
O1 \\sim O2 \\sim C1: within 2A with sigma of 0.04 and sigma for terminal atoms
of 0.08
C2 \\sim C3 \\sim C4 \\sim C5 \\sim C6 \\sim C7: within 2A with sigma of 0.01
and sigma for terminal atoms of 0.02
C8 \\sim C9 \\sim C10 \\sim C11 \\sim C12 \\sim C13 \\sim C9A \\sim C10A \\sim
C12A \\sim C13A: within 2A with sigma of 0.01 and sigma for terminal atoms of
0.02
Zr2 \\sim O3 \\sim O4 \\sim O2: within 2A with sigma of 0.005 and sigma for
terminal atoms of 0.02
Uanis(O5) \\sim Ueq, Uanis(O6) \\sim Ueq, Uanis(C2) \\sim Ueq, Uanis(C3) \\sim
Ueq, Uanis(C4) \\sim Ueq, Uanis(C5) \\sim Ueq, Uanis(C6) \\sim Ueq, Uanis(C7)
\\sim Ueq, Uanis(O1) \\sim Ueq: with sigma of 0.01 and sigma for terminal atoms
of 0.02
6. Others
 Fixed Sof: C9(0.5) H9(0.5) C10(0.5) H10(0.5) C12(0.5) H12(0.5) C13(0.5)
 H13(0.5) C9A(0.5) H9A(0.5) C10A(0.5) H10A(0.5) C12A(0.5) H12A(0.5) C13A(0.5)
 H13A(0.5)
7.a Aromatic/amide H refined with riding coordinates:
 C3(H3), C4(H4), C6(H6), C7(H7), C9(H9), C10(H10), C12(H12), C13(H13),
 C9A(H9A), C10A(H10A), C12A(H12A), C13A(H13A)
7.b Fitted hexagon refined as free rotating group:
 C2(C3,C4,C5,C6,C7), C8(C9,C10,C11,C12,C13)
;
_platon_squeeze_void_probe_radius 1.20
_olex2_submission_special_instructions 'No special instructions were received'
_oxdiff_exptl_absorpt_empirical_details
;
Empirical correction (ABSPACK) includes:
- Absorption correction using spherical harmonics
- Frame scaling
- Detector area scaling
;
_oxdiff_exptl_absorpt_empirical_full_max 2.829
_oxdiff_exptl_absorpt_empirical_full_min 0.693

loop_
_space_group_symop_operation_xyz
'x, y, z'
'-x, -y, z'
'x, -y, -z'
'-x, y, -z'
'x, y+1/2, z+1/2'
'-x, -y+1/2, z+1/2'
'x, -y+1/2, -z+1/2'
'-x, y+1/2, -z+1/2'
'x+1/2, y, z+1/2'
'-x+1/2, -y, z+1/2'
'x+1/2, -y, -z+1/2'
'-x+1/2, y, -z+1/2'
'x+1/2, y+1/2, z'
'-x+1/2, -y+1/2, z'
'x+1/2, -y+1/2, -z'
'-x+1/2, y+1/2, -z'
'-x, -y, -z'
'x, y, -z'
'-x, y, z'
'x, -y, z'
'-x, -y+1/2, -z+1/2'
'x, y+1/2, -z+1/2'
'-x, y+1/2, z+1/2'
'x, -y+1/2, z+1/2'
'-x+1/2, -y, -z+1/2'
'x+1/2, y, -z+1/2'
'-x+1/2, y, z+1/2'
'x+1/2, -y, z+1/2'
'-x+1/2, -y+1/2, -z'
'x+1/2, y+1/2, -z'
'-x+1/2, y+1/2, z'
'x+1/2, -y+1/2, z'

loop_
_atom_site_label
_atom_site_type_symbol
_atom_site_fract_x
_atom_site_fract_y
_atom_site_fract_z
_atom_site_U_iso_or_equiv
_atom_site_adp_type
_atom_site_occupancy
_atom_site_site_symmetry_order
_atom_site_calc_flag
_atom_site_refinement_flags_posn
_atom_site_refinement_flags_adp
_atom_site_refinement_flags_occupancy
_atom_site_disorder_assembly
_atom_site_disorder_group
Zr1 Zr 0.10901(5) 0.06159(3) 0.0000 0.0628(3) Uani 1 2 d S T P . .
Zr2 Zr 0.0000 0.0000 0.05971(2) 0.0239(2) Uani 1 4 d S TU P . .
O1 O 0.1516(4) 0.0870(2) 0.04911(11) 0.107(2) Uani 1 1 d . U . . .
O2 O 0.0820(2) 0.04634(14) 0.08743(8) 0.0500(10) Uani 1 1 d . U . . .
O3 O 0.0000 0.0619(3) 0.02906(16) 0.086(2) Uani 1 2 d S TU P . .
O4 O 0.1084(5) 0.0000 0.02868(16) 0.084(2) Uani 1 2 d S TU P . .
O5 O 0.1023(9) 0.1391(3) 0.0000 0.142(4) Uani 1 2 d S TU P . .
O6 O 0.2466(6) 0.0586(5) 0.0000 0.134(4) Uani 1 2 d S TU P . .
C1 C 0.1353(5) 0.0759(3) 0.07879(14) 0.080(2) Uani 1 1 d . U . . .
C2 C 0.1760(4) 0.1045(2) 0.10443(10) 0.093(2) Uani 1 1 d . U . . .
C3 C 0.1785(4) 0.08661(18) 0.13598(12) 0.100(2) Uani 1 1 d G U . . .
H3 H 0.1503 0.0583 0.1410 0.120 Uiso 1 1 calc R . . . .
C4 C 0.2224(4) 0.1101(2) 0.16019(9) 0.104(2) Uani 1 1 d G U . . .
H4 H 0.2241 0.0979 0.1818 0.125 Uiso 1 1 calc R . . . .
C5 C 0.2637(4) 0.1516(2) 0.15284(11) 0.091(2) Uani 1 1 d G U . . .
C6 C 0.2612(4) 0.16944(19) 0.12129(13) 0.116(3) Uani 1 1 d G U . . .
H6 H 0.2895 0.1977 0.1163 0.139 Uiso 1 1 calc R . . . .
C7 C 0.2174(4) 0.1459(2) 0.09708(10) 0.115(3) Uani 1 1 d G U . . .
H7 H 0.2157 0.1581 0.0755 0.137 Uiso 1 1 calc R . . . .
C8 C 0.3164(3) 0.1755(2) 0.17830(12) 0.0783(18) Uani 1 1 d D U . . .
C9 C 0.3013(4) 0.1679(2) 0.21130(14) 0.077(2) Uani 0.5 1 d G U . A 1
H9 H 0.2598 0.1461 0.2179 0.093 Uiso 0.5 1 calc R . . A 1
C10 C 0.3468(4) 0.1921(3) 0.23468(9) 0.075(2) Uani 0.5 1 d G U . A 1
H10 H 0.3364 0.1869 0.2572 0.090 Uiso 0.5 1 calc R . . A 1
C11 C 0.4074(3) 0.2239(2) 0.22507(11) 0.0671(16) Uani 1 1 d DG U . A .
C12 C 0.4225(4) 0.2315(2) 0.19207(13) 0.071(2) Uani 0.5 1 d G U . A 1
H12 H 0.4639 0.2532 0.1855 0.085 Uiso 0.5 1 calc R . . A 1
C13 C 0.3770(4) 0.2073(3) 0.16869(9) 0.075(2) Uani 0.5 1 d G U . A 1
H13 H 0.3873 0.2124 0.1461 0.090 Uiso 0.5 1 calc R . . A 1
C14 C 0.4581(5) 0.2500 0.2500 0.061(3) Uani 1 2 d S T P . .
C9A C 0.3689(6) 0.1511(3) 0.1994(2) 0.085(3) Uani 0.5 1 d D U . A 2
H9A H 0.3738 0.1180 0.1976 0.101 Uiso 0.5 1 calc R . . A 2
C10A C 0.4141(5) 0.1753(3) 0.2229(2) 0.081(2) Uani 0.5 1 d D U . A 2
H10A H 0.4495 0.1587 0.2375 0.097 Uiso 0.5 1 calc R . . A 2
C12A C 0.3542(6) 0.2478(3) 0.2045(2) 0.083(2) Uani 0.5 1 d D U . A 2
H12A H 0.3486 0.2809 0.2065 0.100 Uiso 0.5 1 calc R . . A 2
C13A C 0.3085(5) 0.2237(3) 0.1809(2) 0.086(3) Uani 0.5 1 d D U . A 2
H13A H 0.2722 0.2402 0.1667 0.103 Uiso 0.5 1 calc R . . A 2

loop_
_atom_site_aniso_label
_atom_site_aniso_U_11
_atom_site_aniso_U_22
_atom_site_aniso_U_33
_atom_site_aniso_U_23
_atom_site_aniso_U_13
_atom_site_aniso_U_12
Zr1 0.0767(6) 0.0930(6) 0.0187(4) 0.000 0.000 -0.0642(5)
Zr2 0.0247(4) 0.0355(4) 0.0115(4) 0.000 0.000 0.000
O1 0.134(5) 0.147(5) 0.040(2) -0.008(3) -0.008(3) -0.103(4)
O2 0.056(2) 0.067(2) 0.0264(17) -0.0081(16) -0.0116(16) -0.0250(19)
O3 0.083(5) 0.128(6) 0.047(4) 0.061(4) 0.000 0.000
O4 0.117(6) 0.091(5) 0.044(3) 0.000 0.058(4) 0.000
O5 0.261(12) 0.084(5) 0.081(6) 0.000 0.000 -0.099(7)
O6 0.075(5) 0.259(11) 0.068(5) 0.000 0.000 -0.097(7)
C1 0.099(6) 0.115(6) 0.025(3) -0.006(3) -0.012(3) -0.063(5)
C2 0.108(5) 0.117(5) 0.054(3) -0.011(3) -0.020(3) -0.056(4)
C3 0.117(5) 0.127(5) 0.057(3) -0.016(3) -0.014(4) -0.057(4)
C4 0.116(5) 0.134(5) 0.063(4) -0.022(4) -0.018(4) -0.055(4)
C5 0.099(4) 0.116(5) 0.059(3) -0.029(3) -0.014(4) -0.043(4)
C6 0.133(5) 0.130(5) 0.085(4) -0.016(4) -0.022(4) -0.056(4)
C7 0.131(5) 0.129(5) 0.084(4) -0.008(4) -0.028(4) -0.062(4)
C8 0.053(3) 0.114(4) 0.068(3) -0.043(3) -0.016(3) -0.019(3)
C9 0.061(5) 0.109(5) 0.062(4) -0.040(4) -0.018(4) -0.020(4)
C10 0.054(5) 0.110(5) 0.061(4) -0.044(4) -0.014(4) -0.015(4)
C11 0.033(2) 0.109(4) 0.059(3) -0.057(3) -0.002(2) -0.002(3)
C12 0.038(4) 0.111(5) 0.064(4) -0.053(4) -0.009(4) -0.005(4)
C13 0.048(4) 0.113(6) 0.065(4) -0.049(4) -0.014(4) -0.007(4)
C14 0.027(4) 0.097(7) 0.058(5) -0.053(5) 0.000 0.000
C9A 0.074(5) 0.111(5) 0.068(5) -0.040(4) -0.020(4) -0.022(5)
C10A 0.064(5) 0.113(5) 0.066(5) -0.042(5) -0.018(4) -0.014(5)
C12A 0.055(4) 0.116(5) 0.078(5) -0.058(4) -0.018(4) 0.006(4)
C13A 0.059(5) 0.120(5) 0.078(5) -0.055(5) -0.020(4) -0.001(5)

loop_
_atom_type_symbol
_atom_type_description
_atom_type_scat_dispersion_real
_atom_type_scat_dispersion_imag
_atom_type_scat_source
C C 0.0181 0.0091 'International Tables Vol C Tables 4.2.6.8 and 6.1.1.4'
H H 0.0000 0.0000 'International Tables Vol C Tables 4.2.6.8 and 6.1.1.4'
O O 0.0492 0.0322 'International Tables Vol C Tables 4.2.6.8 and 6.1.1.4'
Zr Zr -0.1862 2.2449 'International Tables Vol C Tables 4.2.6.8 and 6.1.1.4'

loop_
_geom_angle_atom_site_label_1
_geom_angle_atom_site_label_2
_geom_angle_atom_site_label_3
_geom_angle
_geom_angle_site_symmetry_1
_geom_angle_site_symmetry_3
Zr1 Zr1 Zr1 90.0 19 3
Zr2 Zr1 Zr1 59.711(16) 17 3
Zr2 Zr1 Zr1 59.711(16) . 3
Zr2 Zr1 Zr1 59.761(15) . 19
Zr2 Zr1 Zr1 59.760(15) 17 19
Zr2 Zr1 Zr2 89.08(2) 17 .
O1 Zr1 Zr1 108.84(18) 18 3
O1 Zr1 Zr1 107.78(18) 18 19
O1 Zr1 Zr1 107.78(18) . 19
O1 Zr1 Zr1 108.84(18) . 3
O1 Zr1 Zr2 71.84(12) . .
O1 Zr1 Zr2 71.84(12) 18 17
O1 Zr1 Zr2 160.91(13) . 17
O1 Zr1 Zr2 160.91(13) 18 .
O1 Zr1 O1 127.2(2) . 18
O3 Zr1 Zr1 34.13(15) . 19
O3 Zr1 Zr1 34.13(15) 18 19
O3 Zr1 Zr1 90.3(2) . 3
O3 Zr1 Zr1 90.3(2) 18 3
O3 Zr1 Zr2 88.8(2) . 17
O3 Zr1 Zr2 36.08(18) 18 17
O3 Zr1 Zr2 36.08(18) . .
O3 Zr1 Zr2 88.8(2) 18 .
O3 Zr1 O1 75.4(2) 18 18
O3 Zr1 O1 138.9(2) 18 .
O3 Zr1 O1 75.4(2) . .
O3 Zr1 O1 138.9(2) . 18
O3 Zr1 O3 68.3(3) . 18
O3 Zr1 O5 87.4(4) . .
O3 Zr1 O5 87.4(4) 18 .
O3 Zr1 O6 145.82(14) 18 .
O3 Zr1 O6 145.82(14) . .
O4 Zr1 Zr1 89.7(2) . 19
O4 Zr1 Zr1 89.7(2) 18 19
O4 Zr1 Zr1 33.74(15) 18 3
O4 Zr1 Zr1 33.74(15) . 3
O4 Zr1 Zr2 88.2(2) 18 .
O4 Zr1 Zr2 35.79(17) . .
O4 Zr1 Zr2 88.2(2) . 17
O4 Zr1 Zr2 35.79(17) 18 17
O4 Zr1 O1 76.8(2) 18 18
O4 Zr1 O1 140.1(2) 18 .
O4 Zr1 O1 140.1(2) . 18
O4 Zr1 O1 76.8(2) . .
O4 Zr1 O3 108.2(3) 18 .
O4 Zr1 O3 71.8(3) 18 18
O4 Zr1 O3 71.8(3) . .
O4 Zr1 O3 108.2(3) . 18
O4 Zr1 O4 67.5(3) 18 .
O4 Zr1 O5 146.14(14) 18 .
O4 Zr1 O5 146.14(14) . .
O4 Zr1 O6 88.4(4) 18 .
O4 Zr1 O6 88.4(4) . .
O5 Zr1 Zr1 87.2(4) . 19
O5 Zr1 Zr1 177.2(4) . 3
O5 Zr1 Zr2 118.6(2) . .
O5 Zr1 Zr2 118.6(2) . 17
O5 Zr1 O1 72.1(2) . .
O5 Zr1 O1 72.1(2) . 18
O5 Zr1 O6 95.0(5) . .
O6 Zr1 Zr1 87.8(3) . 3
O6 Zr1 Zr1 177.8(3) . 19
O6 Zr1 Zr2 118.9(2) . .
O6 Zr1 Zr2 118.9(2) . 17
O6 Zr1 O1 73.0(2) . 18
O6 Zr1 O1 73.0(2) . .
Zr1 Zr2 Zr1 60.48(3) . 19
Zr1 Zr2 Zr1 60.58(3) . 3
Zr1 Zr2 Zr1 60.48(3) 17 3
Zr1 Zr2 Zr1 90.92(2) 3 19
Zr1 Zr2 Zr1 60.58(3) 17 19
Zr1 Zr2 Zr1 90.92(2) . 17
O2 Zr2 Zr1 111.42(11) 19 17
O2 Zr2 Zr1 111.28(11) . 19
O2 Zr2 Zr1 75.81(10) 2 17
O2 Zr2 Zr1 75.81(10) . .
O2 Zr2 Zr1 166.73(10) 20 19
O2 Zr2 Zr1 111.42(11) 20 .
O2 Zr2 Zr1 166.73(10) . 17
O2 Zr2 Zr1 111.28(11) 2 3
O2 Zr2 Zr1 111.42(11) 2 19
O2 Zr2 Zr1 75.81(10) 20 3
O2 Zr2 Zr1 75.81(10) 19 19
O2 Zr2 Zr1 166.73(10) 19 3
O2 Zr2 Zr1 111.28(11) 20 17
O2 Zr2 Zr1 111.28(11) 19 .
O2 Zr2 Zr1 111.42(11) . 3
O2 Zr2 Zr1 166.73(10) 2 .
O2 Zr2 O2 74.3(2) . 19
O2 Zr2 O2 74.3(2) 2 20
O2 Zr2 O2 117.5(2) . 2
O2 Zr2 O2 74.5(2) 2 19
O2 Zr2 O2 117.5(2) 20 19
O2 Zr2 O2 74.5(2) . 20
O3 Zr2 Zr1 90.3(2) 2 19
O3 Zr2 Zr1 35.18(11) . .
O3 Zr2 Zr1 35.18(11) . 19
O3 Zr2 Zr1 35.18(11) 2 3
O3 Zr2 Zr1 90.3(2) 2 .
O3 Zr2 Zr1 35.18(11) 2 17
O3 Zr2 Zr1 90.3(2) . 17
O3 Zr2 Zr1 90.3(2) . 3
O3 Zr2 O2 78.9(2) . 19
O3 Zr2 O2 142.54(12) . 20
O3 Zr2 O2 142.54(12) . 2
O3 Zr2 O2 142.54(12) 2 19
O3 Zr2 O2 78.9(2) 2 2
O3 Zr2 O2 142.54(12) 2 .
O3 Zr2 O2 78.9(2) 2 20
O3 Zr2 O2 78.9(2) . .
O3 Zr2 O3 109.2(5) 2 .
O4 Zr2 Zr1 34.92(11) 2 19
O4 Zr2 Zr1 89.68(19) 2 3
O4 Zr2 Zr1 34.92(11) . 3
O4 Zr2 Zr1 89.68(19) . 17
O4 Zr2 Zr1 34.92(11) . .
O4 Zr2 Zr1 89.7(2) 2 .
O4 Zr2 Zr1 34.92(11) 2 17
O4 Zr2 Zr1 89.68(19) . 19
O4 Zr2 O2 142.52(12) . 2
O4 Zr2 O2 79.5(2) 2 19
O4 Zr2 O2 79.5(2) 2 2
O4 Zr2 O2 142.52(12) . 19
O4 Zr2 O2 142.52(12) 2 .
O4 Zr2 O2 142.52(12) 2 20
O4 Zr2 O2 79.5(2) . .
O4 Zr2 O2 79.5(2) . 20
O4 Zr2 O3 70.08(15) 2 .
O4 Zr2 O3 70.08(15) . 2
O4 Zr2 O3 70.08(15) 2 2
O4 Zr2 O3 70.08(15) . .
O4 Zr2 O4 107.9(4) 2 .
C1 O1 Zr1 134.9(4) . .
C1 O2 Zr2 132.4(4) . .
Zr1 O3 Zr1 111.7(3) 19 .
Zr1 O3 Zr2 108.7(3) 19 .
Zr1 O3 Zr2 108.7(3) . .
Zr1 O4 Zr1 112.5(3) . 3
Zr1 O4 Zr2 109.3(2) . .
Zr1 O4 Zr2 109.3(2) 3 .
O1 C1 C2 116.4(6) . .
O2 C1 O1 125.0(5) . .
O2 C1 C2 118.3(5) . .
C3 C2 C1 117.9(4) . .
C3 C2 C7 120.0 . .
C7 C2 C1 121.8(4) . .
C2 C3 H3 120.0 . .
C4 C3 C2 120.0 . .
C4 C3 H3 120.0 . .
C3 C4 H4 120.0 . .
C3 C4 C5 120.0 . .
C5 C4 H4 120.0 . .
C4 C5 C8 120.3(4) . .
C6 C5 C4 120.0 . .
C6 C5 C8 119.5(4) . .
C5 C6 H6 120.0 . .
C7 C6 C5 120.0 . .
C7 C6 H6 120.0 . .
C2 C7 H7 120.0 . .
C6 C7 C2 120.0 . .
C6 C7 H7 120.0 . .
C9 C8 C5 120.2(4) . .
C9 C8 C13 120.0 . .
C13 C8 C5 119.7(4) . .
C9A C8 C5 122.9(5) . .
C13A C8 C5 116.8(6) . .
C13A C8 C9A 120.2(4) . .
C8 C9 H9 120.0 . .
C8 C9 C10 120.0 . .
C10 C9 H9 120.0 . .
C9 C10 H10 120.0 . .
C11 C10 C9 120.0 . .
C11 C10 H10 120.0 . .
C10 C11 C14 120.8(4) . .
C12 C11 C10 120.0 . .
C12 C11 C14 119.2(4) . .
C10A C11 C14 119.5(5) . .
C12A C11 C14 120.3(5) . .
C12A C11 C10A 120.1(4) . .
C11 C12 H12 120.0 . .
C11 C12 C13 120.0 . .
C13 C12 H12 120.0 . .
C8 C13 H13 120.0 . .
C12 C13 C8 120.0 . .
C12 C13 H13 120.0 . .
C11 C14 C11 114.2(7) . 7
C14 C14 C11 122.9(5) 21_655 7
C14 C14 C11 122.9(3) 21_655 .
C8 C9A H9A 120.0 . .
C10A C9A C8 120.0(5) . .
C10A C9A H9A 120.0 . .
C11 C10A H10A 120.1 . .
C9A C10A C11 119.7(5) . .
C9A C10A H10A 120.1 . .
C11 C12A H12A 119.9 . .
C11 C12A C13A 120.2(5) . .
C13A C12A H12A 119.9 . .
C8 C13A C12A 119.7(5) . .
C8 C13A H13A 120.2 . .
C12A C13A H13A 120.2 . .

loop_
_geom_bond_atom_site_label_1
_geom_bond_atom_site_label_2
_geom_bond_distance
_geom_bond_site_symmetry_2
Zr1 Zr1 3.5168(18) 3
Zr1 Zr1 3.5116(17) 19
Zr1 Zr2 3.4863(6) 17
Zr1 Zr2 3.4864(6) .
Zr1 O1 2.245(5) .
Zr1 O1 2.245(5) 18
Zr1 O3 2.121(4) 18
Zr1 O3 2.121(4) .
Zr1 O4 2.114(4) 18
Zr1 O4 2.115(4) .
Zr1 O5 2.215(9) .
Zr1 O6 2.218(9) .
Zr2 Zr1 3.4864(6) 3
Zr2 Zr1 3.4864(6) 19
Zr2 Zr1 3.4864(6) 17
Zr2 O2 2.187(3) 19
Zr2 O2 2.187(3) 2
Zr2 O2 2.187(3) 20
Zr2 O2 2.187(3) .
Zr2 O3 2.168(6) 2
Zr2 O3 2.168(6) .
Zr2 O4 2.160(6) .
Zr2 O4 2.160(6) 2
O1 C1 1.283(8) .
O2 C1 1.255(8) .
O3 Zr1 2.121(4) 19
O4 Zr1 2.115(4) 3
C1 C2 1.483(7) .
C2 C3 1.3900 .
C2 C7 1.3900 .
C3 H3 0.9500 .
C3 C4 1.3900 .
C4 H4 0.9500 .
C4 C5 1.3900 .
C5 C6 1.3900 .
C5 C8 1.508(4) .
C6 H6 0.9500 .
C6 C7 1.3900 .
C7 H7 0.9500 .
C8 C9 1.3900 .
C8 C13 1.3900 .
C8 C9A 1.395(7) .
C8 C13A 1.386(7) .
C9 H9 0.9500 .
C9 C10 1.3900 .
C10 H10 0.9500 .
C10 C11 1.3900 .
C11 C12 1.3900 .
C11 C14 1.505(5) .
C11 C10A 1.396(7) .
C11 C12A 1.382(7) .
C12 H12 0.9500 .
C12 C13 1.3900 .
C13 H13 0.9500 .
C14 C11 1.505(7) 7
C14 C14 1.350(15) 21_655
C9A H9A 0.9500 .
C9A C10A 1.391(7) .
C10A H10A 0.9500 .
C12A H12A 0.9500 .
C12A C13A 1.398(7) .
C13A H13A 0.9500 .

loop_
_geom_torsion_atom_site_label_1
_geom_torsion_atom_site_label_2
_geom_torsion_atom_site_label_3
_geom_torsion_atom_site_label_4
_geom_torsion
_geom_torsion_site_symmetry_4
Zr1 O1 C1 O2 -4.4(17) .
Zr1 O1 C1 C2 -177.0(6) .
Zr2 O2 C1 O1 2.8(15) .
Zr2 O2 C1 C2 175.3(5) .
O1 C1 C2 C3 -163.0(7) .
O1 C1 C2 C7 11.2(12) .
O2 C1 C2 C3 23.9(11) .
O2 C1 C2 C7 -161.9(6) .
C1 C2 C3 C4 174.3(7) .
C1 C2 C7 C6 -174.1(8) .
C2 C3 C4 C5 0.0 .
C3 C2 C7 C6 0.0 .
C3 C4 C5 C6 0.0 .
C3 C4 C5 C8 -175.6(6) .
C4 C5 C6 C7 0.0 .
C4 C5 C8 C9 -24.1(7) .
C4 C5 C8 C13 159.7(5) .
C4 C5 C8 C9A 41.6(7) .
C4 C5 C8 C13A -136.3(6) .
C5 C6 C7 C2 0.0 .
C5 C8 C9 C10 -176.2(6) .
C5 C8 C13 C12 176.2(6) .
C5 C8 C9A C10A -178.3(5) .
C5 C8 C13A C12A 178.5(6) .
C6 C5 C8 C9 160.3(5) .
C6 C5 C8 C13 -15.9(7) .
C6 C5 C8 C9A -134.1(6) .
C6 C5 C8 C13A 48.1(7) .
C7 C2 C3 C4 0.0 .
C8 C5 C6 C7 175.7(6) .
C8 C9 C10 C11 0.0 .
C8 C9A C10A C11 -0.7(3) .
C9 C8 C13 C12 0.0 .
C9 C10 C11 C12 0.0 .
C9 C10 C11 C14 -179.2(5) .
C10 C11 C12 C13 0.0 .
C10 C11 C14 C11 -54.0(8) 7
C10 C11 C14 C14 126.0(4) 21_655
C11 C12 C13 C8 0.0 .
C11 C12A C13A C8 0.4(8) .
C12 C11 C14 C11 126.8(9) 7
C12 C11 C14 C14 -53.2(5) 21_655
C13 C8 C9 C10 0.0 .
C14 C11 C12 C13 179.2(5) .
C14 C11 C10A C9A -178.4(5) .
C14 C11 C12A C13A 178.6(6) .
C9A C8 C13A C12A 0.7(6) .
C10A C11 C14 C11 -118.3(8) 7
C10A C11 C14 C14 61.7(6) 21_655
C10A C11 C12A C13A -1.7(8) .
C12A C11 C14 C11 61.5(7) 7
C12A C11 C14 C14 -118.5(5) 21_655
C12A C11 C10A C9A 1.8(6) .
C13A C8 C9A C10A -0.5(3) .

loop_
_platon_squeeze_void_nr
_platon_squeeze_void_average_x
_platon_squeeze_void_average_y
_platon_squeeze_void_average_z
_platon_squeeze_void_volume
_platon_squeeze_void_count_electrons
_platon_squeeze_void_content
1 0.381 -0.033 -0.003 10737 3381 ' '
